data_4329533
loop_
_publ_author_name
'Juan Diwu'
'Daniel J. Grant'
'Shuao Wang'
'Laura Gagliardi'
'Thomas E. Albrecht-Schmitt'

_publ_section_title
;
 Periodic Trends in Lanthanide and Actinide Phosphonates: Discontinuity
 between Plutonium and Americium
;
_journal_name_full 'Inorganic Chemistry'
_journal_page_first 6906
_journal_page_last 6915
_journal_paper_doi 10.1021/ic300742p
_journal_volume 51
_journal_year 2012
_chemical_formula_moiety Sm[CH2(PO3H0.5)2]
_chemical_formula_sum 'C H2 O6 P2 Sm'
_chemical_formula_weight 322.32
_chemical_name_common 'smarium methylenediphosphonate'
_chemical_name_systematic
; 
 ? 
;
_space_group_IT_number 12
_symmetry_cell_setting monoclinic
_symmetry_space_group_name_Hall '-C 2y'
_symmetry_space_group_name_H-M 'C 1 2/m 1'
_atom_sites_solution_hydrogens geom
_atom_sites_solution_primary direct
_atom_sites_solution_secondary difmap
_audit_creation_method SHELXL-97
_cell_angle_alpha 90.00
_cell_angle_beta 111.725(2)
_cell_angle_gamma 90.00
_cell_formula_units_Z 4
_cell_length_a 8.207(2)
_cell_length_b 13.938(4)
_cell_length_c 5.303(3)
_cell_measurement_reflns_used 730
_cell_measurement_temperature 100(2)
_cell_measurement_theta_max 28.63
_cell_measurement_theta_min 2.92
_cell_volume 563.5(4)
_computing_cell_refinement 'SMART SAINT'
_computing_data_collection SMART
_computing_data_reduction SAINT
_computing_molecular_graphics 'SHELXP-97 (Sheldrick, 1997)'
_computing_publication_material 'SHELCIF-97 (Sheldrick, 2000)'
_computing_structure_refinement 'SHELXL-97 (Sheldrick, 1997)'
_computing_structure_solution 'SHELXS-97 (Sheldrick, 1990)'
_diffrn_ambient_temperature 100(2)
_diffrn_detector_area_resol_mean 0
_diffrn_measured_fraction_theta_full 0.967
_diffrn_measured_fraction_theta_max 0.967
_diffrn_measurement_device_type 'Bruker APEXII'
_diffrn_measurement_method '0.3 wide w/ exposures'
_diffrn_radiation_monochromator 'Quazar optics'
_diffrn_radiation_source 'Imus microdocused'
_diffrn_radiation_type MoK\a
_diffrn_radiation_wavelength 0.71073
_diffrn_reflns_av_R_equivalents 0.0398
_diffrn_reflns_av_sigmaI/netI 0.0332
_diffrn_reflns_limit_h_max 11
_diffrn_reflns_limit_h_min -10
_diffrn_reflns_limit_k_max 18
_diffrn_reflns_limit_k_min -18
_diffrn_reflns_limit_l_max 6
_diffrn_reflns_limit_l_min -7
_diffrn_reflns_number 3453
_diffrn_reflns_theta_full 28.63
_diffrn_reflns_theta_max 28.63
_diffrn_reflns_theta_min 2.92
_exptl_absorpt_coefficient_mu 10.951
_exptl_absorpt_correction_T_max 0.877
_exptl_absorpt_correction_T_min 0.655
_exptl_absorpt_correction_type numerical
_exptl_absorpt_process_details SHELXPREP
_exptl_crystal_colour colorless
_exptl_crystal_density_diffrn 3.799
_exptl_crystal_density_meas ?
_exptl_crystal_description spindle-shaped
_exptl_crystal_F_000 592
_exptl_crystal_size_max 0.064
_exptl_crystal_size_mid 0.033
_exptl_crystal_size_min 0.012
_refine_diff_density_max 1.110
_refine_diff_density_min -1.069
_refine_diff_density_rms 0.226
_refine_ls_extinction_method none
_refine_ls_goodness_of_fit_ref 1.043
_refine_ls_hydrogen_treatment constr
_refine_ls_matrix_type full
_refine_ls_number_parameters 48
_refine_ls_number_reflns 730
_refine_ls_number_restraints 12
_refine_ls_restrained_S_all 1.038
_refine_ls_R_factor_all 0.0249
_refine_ls_R_factor_gt 0.0215
_refine_ls_shift/su_max 0.000
_refine_ls_shift/su_mean 0.000
_refine_ls_structure_factor_coef Fsqd
_refine_ls_weighting_details 'calc w=1/[\s^2^(Fo^2^)+(0.0220P)^2^+3.1649P] where P=(Fo^2^+2Fc^2^)/3'
_refine_ls_weighting_scheme calc
_refine_ls_wR_factor_gt 0.0471
_refine_ls_wR_factor_ref 0.0484
_reflns_number_gt 675
_reflns_number_total 730
_reflns_threshold_expression >2sigma(I)
_cod_data_source_file ic300742p_si_002_05.cif
_cod_data_source_block SmC1P2
_cod_depositor_comments
;
The following automatic conversions were performed:

'_exptl_crystal_density_meas' value 'n/a' was changed to '?' - the
value is perceived as not measured.

Automatic conversion script
Id: cif_fix_values 3008 2015-01-20 13:52:24Z robertas 
;
_cod_database_code 4329533

loop_
_symmetry_equiv_pos_as_xyz
'x, y, z'
'-x, y, -z'
'x+1/2, y+1/2, z'
'-x+1/2, y+1/2, -z'
'-x, -y, -z'
'x, -y, z'
'-x+1/2, -y+1/2, -z'
'x+1/2, -y+1/2, z'

loop_
_atom_site_label
_atom_site_type_symbol
_atom_site_fract_x
_atom_site_fract_y
_atom_site_fract_z
_atom_site_U_iso_or_equiv
_atom_site_adp_type
_atom_site_occupancy
_atom_site_symmetry_multiplicity
_atom_site_calc_flag
_atom_site_refinement_flags
Sm1 Sm 0.0000 0.22766(2) 0.0000 0.00400(11) Uani 1 2 d S
P1 P 0.24749(14) 0.38800(8) 0.3719(2) 0.0035(2) Uani 1 1 d .
O1 O 0.0482(4) 0.3711(2) 0.3105(6) 0.0045(6) Uani 1 1 d .
O2 O 0.2089(4) 0.1908(2) -0.2074(6) 0.0050(6) Uani 1 1 d U
O3 O 0.1454(4) 0.1146(2) 0.3276(6) 0.0058(6) Uani 1 1 d .
C1 C 0.2741(8) 0.5000 0.2258(12) 0.0036(11) Uani 1 2 d SU
H1A H 0.3933 0.5000 0.2203 0.004 Uiso 1 2 calc SR
H1B H 0.1905 0.5000 0.0350 0.004 Uiso 1 2 calc SR

loop_
_atom_site_aniso_label
_atom_site_aniso_U_11
_atom_site_aniso_U_22
_atom_site_aniso_U_33
_atom_site_aniso_U_23
_atom_site_aniso_U_13
_atom_site_aniso_U_12
Sm1 0.00377(16) 0.00391(16) 0.00439(16) 0.000 0.00159(12) 0.000
P1 0.0042(5) 0.0020(5) 0.0043(5) -0.0007(4) 0.0015(4) -0.0006(4)
O1 0.0046(14) 0.0042(15) 0.0046(14) 0.0009(11) 0.0014(12) 0.0000(11)
O2 0.0055(9) 0.0041(9) 0.0057(9) -0.0011(8) 0.0024(7) -0.0010(8)
O3 0.0066(15) 0.0046(15) 0.0062(14) -0.0002(12) 0.0024(12) -0.0014(12)
C1 0.0037(14) 0.0028(14) 0.0037(14) 0.000 0.0008(9) 0.000

loop_
_atom_type_symbol
_atom_type_description
_atom_type_scat_dispersion_real
_atom_type_scat_dispersion_imag
_atom_type_scat_source
C C 0.0033 0.0016 'International Tables Vol C Tables 4.2.6.8 and 6.1.1.4'
H H 0.0000 0.0000 'International Tables Vol C Tables 4.2.6.8 and 6.1.1.4'
O O 0.0106 0.0060 'International Tables Vol C Tables 4.2.6.8 and 6.1.1.4'
P P 0.1023 0.0942 'International Tables Vol C Tables 4.2.6.8 and 6.1.1.4'
Sm Sm -0.1638 3.4418 'International Tables Vol C Tables 4.2.6.8 and 6.1.1.4'

loop_
_geom_angle_atom_site_label_1
_geom_angle_atom_site_label_2
_geom_angle_atom_site_label_3
_geom_angle
_geom_angle_site_symmetry_1
_geom_angle_site_symmetry_3
O3 Sm1 O3 94.53(15) . 2
O3 Sm1 O2 86.64(11) . .
O3 Sm1 O2 76.66(10) 2 .
O3 Sm1 O2 76.67(10) . 2
O3 Sm1 O2 86.64(11) 2 2
O2 Sm1 O2 155.39(15) . 2
O3 Sm1 O2 80.60(10) . 7
O3 Sm1 O2 141.22(10) 2 7
O2 Sm1 O2 64.70(12) . 7
O2 Sm1 O2 128.38(12) 2 7
O3 Sm1 O2 141.22(10) . 8_455
O3 Sm1 O2 80.60(10) 2 8_455
O2 Sm1 O2 128.38(12) . 8_455
O2 Sm1 O2 64.70(12) 2 8_455
O2 Sm1 O2 125.99(14) 7 8_455
O3 Sm1 O1 159.70(10) . 2
O3 Sm1 O1 97.82(11) 2 2
O2 Sm1 O1 80.64(10) . 2
O2 Sm1 O1 119.99(10) 2 2
O2 Sm1 O1 79.68(10) 7 2
O2 Sm1 O1 57.36(9) 8_455 2
O3 Sm1 O1 97.82(11) . .
O3 Sm1 O1 159.71(10) 2 .
O2 Sm1 O1 119.99(10) . .
O2 Sm1 O1 80.64(10) 2 .
O2 Sm1 O1 57.35(9) 7 .
O2 Sm1 O1 79.68(10) 8_455 .
O1 Sm1 O1 75.39(14) 2 .
O3 Sm1 P1 88.82(8) . .
O3 Sm1 P1 167.88(8) 2 .
O2 Sm1 P1 91.94(8) . .
O2 Sm1 P1 105.47(8) 2 .
O2 Sm1 P1 28.20(7) 7 .
O2 Sm1 P1 103.95(8) 8_455 .
O1 Sm1 P1 75.96(8) 2 .
O1 Sm1 P1 29.16(7) . .
O3 Sm1 P1 167.88(8) . 2
O3 Sm1 P1 88.82(8) 2 2
O2 Sm1 P1 105.47(8) . 2
O2 Sm1 P1 91.94(8) 2 2
O2 Sm1 P1 103.94(8) 7 2
O2 Sm1 P1 28.20(7) 8_455 2
O1 Sm1 P1 29.16(7) 2 2
O1 Sm1 P1 75.96(8) . 2
P1 Sm1 P1 90.31(5) . 2
O3 P1 O2 114.71(18) 7_556 7
O3 P1 O1 111.83(17) 7_556 .
O2 P1 O1 102.78(17) 7 .
O3 P1 C1 111.2(2) 7_556 .
O2 P1 C1 106.8(2) 7 .
O1 P1 C1 109.1(2) . .
O3 P1 Sm1 128.95(13) 7_556 .
O2 P1 Sm1 50.83(11) 7 .
O1 P1 Sm1 51.96(11) . .
C1 P1 Sm1 119.87(19) . .
P1 O1 Sm1 98.89(14) . .
P1 O2 Sm1 140.48(17) 7 .
P1 O2 Sm1 100.97(14) 7 7
Sm1 O2 Sm1 115.30(12) . 7
P1 O3 Sm1 138.08(19) 7_556 .
P1 C1 P1 121.2(3) 6_565 .
P1 C1 H1A 107.0 6_565 .
P1 C1 H1A 107.0 . .
P1 C1 H1B 107.0 6_565 .
P1 C1 H1B 107.0 . .
H1A C1 H1B 106.8 . .

loop_
_geom_bond_atom_site_label_1
_geom_bond_atom_site_label_2
_geom_bond_distance
_geom_bond_site_symmetry_2
Sm1 O3 2.321(3) .
Sm1 O3 2.321(3) 2
Sm1 O2 2.410(3) .
Sm1 O2 2.410(3) 2
Sm1 O2 2.503(3) 7
Sm1 O2 2.503(3) 8_455
Sm1 O1 2.526(3) 2
Sm1 O1 2.526(3) .
Sm1 P1 3.1691(13) .
Sm1 P1 3.1691(13) 2
P1 O3 1.509(3) 7_556
P1 O2 1.525(3) 7
P1 O1 1.563(3) .
P1 C1 1.791(3) .
O2 P1 1.525(3) 7
O2 Sm1 2.503(3) 7
O3 P1 1.509(3) 7_556
C1 P1 1.791(3) 6_565
C1 H1A 0.9900 .
C1 H1B 0.9900 .
